data_7248209
loop_
_publ_author_name
'Malik, Abida Naseem'
'Ali, Akbar'
'Ashfaq, Muhammad'
'Tahir, Muhammad Nawaz'
'Alam, Mohammad Mahtab'
'Mostafa, Mohamed S.'
'Kuznetsov, Aleksey'

_publ_section_title
;
 A synthetic approach towards drug modification:
 2-hydroxy-1-naphthaldehyde based imine-zwitterion preparation,
 single-crystal study, Hirshfeld surface analysis, and computational
 investigation
;
_journal_issue 10
_journal_name_full 'RSC Advances'
_journal_page_first 6476
_journal_page_last 6493
_journal_paper_doi 10.1039/D3RA08727A
_journal_volume 14
_journal_year 2024
_chemical_formula_iupac 'C23 H19 Cl N4 O'
_chemical_formula_moiety 'C23 H19 Cl N4 O'
_chemical_formula_sum 'C23 H19 Cl N4 O'
_chemical_formula_weight 402.87
_chemical_name_systematic
;
(E)-1-(((4-amino-5-(4-chlorophenyl)-6-ethylpyrimidin-2-yl)iminio)methyl)
naphthalen-2-olate
;
_space_group_crystal_system triclinic
_space_group_IT_number 2
_space_group_name_Hall '-P 1'
_space_group_name_H-M_alt 'P -1'
_atom_sites_solution_hydrogens geom
_atom_sites_solution_primary direct
_atom_sites_solution_secondary difmap
_audit_creation_method SHELXL-2019/2
_audit_update_record
;
2023-05-17 deposited with the CCDC.	2024-02-15 downloaded from the CCDC.
;
_cell_angle_alpha 88.308(8)
_cell_angle_beta 89.195(8)
_cell_angle_gamma 82.611(9)
_cell_formula_units_Z 2
_cell_length_a 4.5436(6)
_cell_length_b 12.5255(16)
_cell_length_c 17.673(2)
_cell_measurement_reflns_used 2397
_cell_measurement_temperature 296(2)
_cell_measurement_theta_max 27.448
_cell_measurement_theta_min 1.640
_cell_volume 996.9(2)
_computing_cell_refinement 'SAINT (Bruker, 2007)'
_computing_data_collection 'APEX2 (Bruker, 2007)'
_computing_data_reduction 'SAINT (Bruker, 2007)'
_computing_molecular_graphics 'ORTEP-3 for Windows (Farrugia, 2012) and PLATON (Spek, 2009)'
_computing_publication_material
;
WinGX (Farrugia, 2012) and PLATON (Spek, 2009)
;
_computing_structure_refinement 'SHELXL-2019/2  (Sheldrick, 2015)'
_computing_structure_solution 'SHELXT2014 (Sheldrick, 2008)'
_diffrn_ambient_temperature 296(2)
_diffrn_detector_area_resol_mean 7.710
_diffrn_measured_fraction_theta_full 0.966
_diffrn_measured_fraction_theta_max 0.958
_diffrn_measurement_device_type 'Bruker Kappa APEXII CCD'
_diffrn_measurement_method \w
_diffrn_radiation_monochromator graphite
_diffrn_radiation_source 'fine-focus sealed tube'
_diffrn_radiation_type MoK\a
_diffrn_radiation_wavelength 0.71073
_diffrn_reflns_av_unetI/netI 0.0554
_diffrn_reflns_Laue_measured_fraction_full 0.966
_diffrn_reflns_Laue_measured_fraction_max 0.958
_diffrn_reflns_limit_h_max 5
_diffrn_reflns_limit_h_min -5
_diffrn_reflns_limit_k_max 16
_diffrn_reflns_limit_k_min -16
_diffrn_reflns_limit_l_max 22
_diffrn_reflns_limit_l_min -1
_diffrn_reflns_number 4351
_diffrn_reflns_point_group_measured_fraction_full 0.966
_diffrn_reflns_point_group_measured_fraction_max 0.958
_diffrn_reflns_theta_full 25.242
_diffrn_reflns_theta_max 27.448
_diffrn_reflns_theta_min 1.640
_diffrn_standards_number 0
_exptl_absorpt_coefficient_mu 0.214
_exptl_absorpt_correction_T_max 0.894
_exptl_absorpt_correction_T_min 0.869
_exptl_absorpt_correction_type multi-scan
_exptl_absorpt_process_details '(SADABS; Bruker, 2007)'
_exptl_crystal_colour yellow
_exptl_crystal_density_diffrn 1.324
_exptl_crystal_density_method 'not measured'
_exptl_crystal_description needle
_exptl_crystal_F_000 420
_exptl_crystal_size_max 0.42
_exptl_crystal_size_mid 0.24
_exptl_crystal_size_min 0.20
_refine_diff_density_max 0.317
_refine_diff_density_min -0.275
_refine_diff_density_rms 0.079
_refine_ls_extinction_method none
_refine_ls_goodness_of_fit_ref 1.139
_refine_ls_hydrogen_treatment constr
_refine_ls_matrix_type full
_refine_ls_number_parameters 264
_refine_ls_number_reflns 4351
_refine_ls_number_restraints 0
_refine_ls_restrained_S_all 1.139
_refine_ls_R_factor_all 0.1311
_refine_ls_R_factor_gt 0.0763
_refine_ls_shift/su_max 0.000
_refine_ls_shift/su_mean 0.000
_refine_ls_structure_factor_coef Fsqd
_refine_ls_weighting_details 'w=1/[\s^2^(Fo^2^)+(0.0757P)^2^+0.7915P] where P=(Fo^2^+2Fc^2^)/3'
_refine_ls_weighting_scheme calc
_refine_ls_wR_factor_gt 0.2131
_refine_ls_wR_factor_ref 0.2358
_reflns_number_gt 2397
_reflns_number_total 4351
_reflns_threshold_expression I>2\s(I)
_cod_data_source_file d3ra08727a2.cif
_cod_data_source_block pymtvan_twnew
_cod_database_code 7248209
_shelx_shelxl_version_number 2019/2
_shelx_space_group_comment
;
The symmetry employed for this shelxl refinement is uniquely defined
by the following loop, which should always be used as a source of
symmetry information in preference to the above space-group names.
They are only intended as comments.
;

loop_
_space_group_symop_operation_xyz
'x, y, z'
'-x, -y, -z'

loop_
_atom_site_label
_atom_site_type_symbol
_atom_site_fract_x
_atom_site_fract_y
_atom_site_fract_z
_atom_site_U_iso_or_equiv
_atom_site_adp_type
_atom_site_occupancy
_atom_site_site_symmetry_order
_atom_site_calc_flag
_atom_site_refinement_flags_posn
_atom_site_refinement_flags_adp
_atom_site_refinement_flags_occupancy
_atom_site_disorder_assembly
_atom_site_disorder_group
Cl1 Cl 0.8437(5) 0.66072(16) -0.44259(7) 0.1244(8) Uani 1 1 d . . . . .
O1 O 1.5052(8) 0.6311(2) 0.22359(17) 0.0647(9) Uani 1 1 d . . . . .
N1 N 1.1691(8) 0.7121(2) 0.11607(17) 0.0506(9) Uani 1 1 d . . . . .
H1 H 1.316681 0.667310 0.131723 0.061 Uiso 1 1 calc R U . . .
N2 N 1.2336(8) 0.6206(3) 0.00662(17) 0.0515(9) Uani 1 1 d . . . . .
N3 N 1.3058(9) 0.5222(3) -0.09936(18) 0.0620(10) Uani 1 1 d . . . . .
H3A H 1.422638 0.476107 -0.073272 0.074 Uiso 1 1 calc R U . . .
H3B H 1.275403 0.511139 -0.146252 0.074 Uiso 1 1 calc R U . . .
N4 N 0.8944(8) 0.7821(2) 0.01133(18) 0.0490(8) Uani 1 1 d . . . . .
C1 C 1.3595(10) 0.6975(3) 0.2669(2) 0.0519(10) Uani 1 1 d . . . . .
C2 C 1.4275(11) 0.6933(4) 0.3474(2) 0.0606(12) Uani 1 1 d . . . . .
H2 H 1.576803 0.641685 0.365800 0.073 Uiso 1 1 calc R U . . .
C3 C 1.2799(11) 0.7618(4) 0.3950(2) 0.0606(12) Uani 1 1 d . . . . .
H3 H 1.330356 0.756311 0.445923 0.073 Uiso 1 1 calc R U . . .
C4 C 1.0470(10) 0.8437(3) 0.3713(2) 0.0530(11) Uani 1 1 d . . . . .
C5 C 0.8982(12) 0.9153(4) 0.4231(2) 0.0629(13) Uani 1 1 d . . . . .
H5 H 0.948896 0.908272 0.473926 0.075 Uiso 1 1 calc R U . . .
C6 C 0.6814(12) 0.9948(4) 0.4005(3) 0.0683(13) Uani 1 1 d . . . . .
H6 H 0.587866 1.042410 0.435310 0.082 Uiso 1 1 calc R U . . .
C7 C 0.6019(11) 1.0036(4) 0.3247(2) 0.0625(12) Uani 1 1 d . . . . .
H7 H 0.451165 1.056642 0.308993 0.075 Uiso 1 1 calc R U . . .
C8 C 0.7432(10) 0.9353(3) 0.2731(2) 0.0554(11) Uani 1 1 d . . . . .
H8 H 0.687906 0.943491 0.222608 0.067 Uiso 1 1 calc R U . . .
C9 C 0.9688(10) 0.8531(3) 0.2940(2) 0.0455(9) Uani 1 1 d . . . . .
C10 C 1.1248(9) 0.7779(3) 0.2408(2) 0.0441(9) Uani 1 1 d . . . . .
C11 C 1.0389(10) 0.7792(3) 0.1662(2) 0.0479(10) Uani 1 1 d . . . . .
H11 H 0.881995 0.829698 0.150473 0.057 Uiso 1 1 calc R U . . .
C12 C 1.0917(10) 0.7062(3) 0.0402(2) 0.0459(9) Uani 1 1 d . . . . .
C13 C 1.1704(10) 0.6115(3) -0.0668(2) 0.0488(10) Uani 1 1 d . . . . .
C14 C 0.9780(9) 0.6917(3) -0.1065(2) 0.0434(9) Uani 1 1 d . . . . .
C15 C 0.8397(9) 0.7750(3) -0.0636(2) 0.0448(9) Uani 1 1 d . . . . .
C16 C 0.6198(10) 0.8645(3) -0.0940(2) 0.0551(11) Uani 1 1 d . . . . .
H16A H 0.438920 0.867660 -0.063915 0.066 Uiso 1 1 calc R U . . .
H16B H 0.571511 0.848972 -0.145513 0.066 Uiso 1 1 calc R U . . .
C17 C 0.7319(12) 0.9725(3) -0.0936(3) 0.0760(15) Uani 1 1 d . . . . .
H17A H 0.808426 0.983545 -0.044450 0.114 Uiso 1 1 calc R U . . .
H17B H 0.571904 1.028182 -0.105070 0.114 Uiso 1 1 calc R U . . .
H17C H 0.886726 0.974607 -0.130896 0.114 Uiso 1 1 calc R U . . .
C18 C 0.9410(9) 0.6853(3) -0.1905(2) 0.0461(9) Uani 1 1 d . . . . .
C19 C 1.0302(11) 0.7619(3) -0.2399(2) 0.0570(11) Uani 1 1 d . . . . .
H19 H 1.112091 0.819797 -0.220837 0.068 Uiso 1 1 calc R U . . .
C20 C 1.0012(12) 0.7551(4) -0.3177(2) 0.0683(13) Uani 1 1 d . . . . .
H20 H 1.061097 0.807895 -0.350439 0.082 Uiso 1 1 calc R U . . .
C21 C 0.8825(12) 0.6690(4) -0.3453(2) 0.0665(13) Uani 1 1 d . . . . .
C22 C 0.7958(13) 0.5910(4) -0.2986(3) 0.0749(15) Uani 1 1 d . . . . .
H22 H 0.716106 0.532999 -0.318188 0.090 Uiso 1 1 calc R U . . .
C23 C 0.8277(11) 0.5989(4) -0.2210(2) 0.0635(13) Uani 1 1 d . . . . .
H23 H 0.771632 0.544828 -0.188875 0.076 Uiso 1 1 calc R U . . .

loop_
_atom_site_aniso_label
_atom_site_aniso_U_11
_atom_site_aniso_U_22
_atom_site_aniso_U_33
_atom_site_aniso_U_23
_atom_site_aniso_U_13
_atom_site_aniso_U_12
Cl1 0.189(2) 0.1558(16) 0.0369(7) -0.0017(8) -0.0176(9) -0.0536(14)
O1 0.076(2) 0.0589(18) 0.0561(19) -0.0029(14) -0.0072(16) 0.0057(16)
N1 0.066(2) 0.0479(18) 0.0349(17) -0.0006(14) -0.0026(15) 0.0031(16)
N2 0.070(2) 0.0467(19) 0.0353(17) 0.0002(14) 0.0037(16) 0.0028(17)
N3 0.086(3) 0.058(2) 0.0346(18) -0.0019(15) 0.0001(17) 0.0190(19)
N4 0.058(2) 0.0459(18) 0.0418(18) -0.0051(14) -0.0021(15) 0.0005(16)
C1 0.069(3) 0.049(2) 0.039(2) 0.0005(18) -0.005(2) -0.012(2)
C2 0.072(3) 0.062(3) 0.047(2) 0.007(2) -0.012(2) -0.004(2)
C3 0.079(3) 0.069(3) 0.036(2) 0.004(2) -0.018(2) -0.020(3)
C4 0.067(3) 0.058(2) 0.038(2) -0.0038(18) 0.0008(19) -0.024(2)
C5 0.086(4) 0.074(3) 0.034(2) -0.009(2) 0.001(2) -0.026(3)
C6 0.082(4) 0.071(3) 0.053(3) -0.019(2) 0.015(2) -0.014(3)
C7 0.069(3) 0.065(3) 0.051(3) -0.008(2) 0.005(2) -0.002(2)
C8 0.065(3) 0.061(3) 0.041(2) -0.0016(19) 0.000(2) -0.008(2)
C9 0.056(3) 0.049(2) 0.0337(19) -0.0009(16) 0.0001(17) -0.0170(19)
C10 0.055(3) 0.043(2) 0.0352(19) 0.0019(15) -0.0002(17) -0.0104(18)
C11 0.063(3) 0.040(2) 0.040(2) 0.0009(16) -0.0051(19) -0.0041(18)
C12 0.061(3) 0.045(2) 0.0326(19) 0.0024(16) -0.0010(17) -0.0079(19)
C13 0.063(3) 0.046(2) 0.036(2) -0.0004(16) 0.0069(18) -0.0004(19)
C14 0.051(3) 0.044(2) 0.0357(19) 0.0006(16) -0.0001(17) -0.0093(18)
C15 0.053(3) 0.047(2) 0.0350(19) -0.0024(16) -0.0052(17) -0.0060(18)
C16 0.056(3) 0.060(3) 0.046(2) -0.0112(19) -0.0108(19) 0.006(2)
C17 0.088(4) 0.052(3) 0.085(4) 0.002(2) -0.032(3) 0.007(2)
C18 0.053(3) 0.045(2) 0.039(2) 0.0001(16) -0.0007(17) -0.0042(18)
C19 0.073(3) 0.057(3) 0.044(2) 0.0058(19) -0.009(2) -0.016(2)
C20 0.092(4) 0.069(3) 0.046(2) 0.015(2) -0.004(2) -0.021(3)
C21 0.084(4) 0.082(3) 0.034(2) -0.003(2) -0.004(2) -0.013(3)
C22 0.107(5) 0.079(3) 0.045(3) -0.009(2) -0.006(3) -0.035(3)
C23 0.087(4) 0.063(3) 0.045(2) 0.002(2) 0.004(2) -0.028(2)

loop_
_atom_type_symbol
_atom_type_description
_atom_type_scat_dispersion_real
_atom_type_scat_dispersion_imag
_atom_type_scat_source
C C 0.0033 0.0016 'International Tables Vol C Tables 4.2.6.8 and 6.1.1.4'
H H 0.0000 0.0000 'International Tables Vol C Tables 4.2.6.8 and 6.1.1.4'
N N 0.0061 0.0033 'International Tables Vol C Tables 4.2.6.8 and 6.1.1.4'
O O 0.0106 0.0060 'International Tables Vol C Tables 4.2.6.8 and 6.1.1.4'
Cl Cl 0.1484 0.1585 'International Tables Vol C Tables 4.2.6.8 and 6.1.1.4'

loop_
_geom_angle_atom_site_label_1
_geom_angle_atom_site_label_2
_geom_angle_atom_site_label_3
_geom_angle
_geom_angle_site_symmetry_1
_geom_angle_site_symmetry_3
_geom_angle_publ_flag
C11 N1 C12 126.7(4) . . ?
C11 N1 H1 116.7 . . ?
C12 N1 H1 116.7 . . ?
C12 N2 C13 115.6(3) . . ?
C13 N3 H3A 120.0 . . ?
C13 N3 H3B 120.0 . . ?
H3A N3 H3B 120.0 . . ?
C12 N4 C15 115.8(3) . . ?
O1 C1 C10 123.1(3) . . ?
O1 C1 C2 119.3(4) . . ?
C10 C1 C2 117.6(4) . . ?
C3 C2 C1 121.3(4) . . ?
C3 C2 H2 119.3 . . ?
C1 C2 H2 119.3 . . ?
C2 C3 C4 123.0(4) . . ?
C2 C3 H3 118.5 . . ?
C4 C3 H3 118.5 . . ?
C5 C4 C9 119.5(4) . . ?
C5 C4 C3 121.4(4) . . ?
C9 C4 C3 119.1(4) . . ?
C6 C5 C4 121.6(4) . . ?
C6 C5 H5 119.2 . . ?
C4 C5 H5 119.2 . . ?
C5 C6 C7 119.1(4) . . ?
C5 C6 H6 120.5 . . ?
C7 C6 H6 120.5 . . ?
C8 C7 C6 120.6(5) . . ?
C8 C7 H7 119.7 . . ?
C6 C7 H7 119.7 . . ?
C7 C8 C9 122.0(4) . . ?
C7 C8 H8 119.0 . . ?
C9 C8 H8 119.0 . . ?
C8 C9 C4 117.2(4) . . ?
C8 C9 C10 123.9(3) . . ?
C4 C9 C10 119.0(4) . . ?
C11 C10 C1 119.3(4) . . ?
C11 C10 C9 120.5(4) . . ?
C1 C10 C9 120.1(3) . . ?
N1 C11 C10 123.0(4) . . ?
N1 C11 H11 118.5 . . ?
C10 C11 H11 118.5 . . ?
N4 C12 N2 128.5(3) . . ?
N4 C12 N1 118.6(3) . . ?
N2 C12 N1 113.0(3) . . ?
N2 C13 N3 115.0(4) . . ?
N2 C13 C14 121.8(3) . . ?
N3 C13 C14 123.2(3) . . ?
C15 C14 C13 116.1(3) . . ?
C15 C14 C18 123.7(3) . . ?
C13 C14 C18 120.2(3) . . ?
N4 C15 C14 122.1(4) . . ?
N4 C15 C16 113.6(3) . . ?
C14 C15 C16 124.3(3) . . ?
C15 C16 C17 113.0(4) . . ?
C15 C16 H16A 109.0 . . ?
C17 C16 H16A 109.0 . . ?
C15 C16 H16B 109.0 . . ?
C17 C16 H16B 109.0 . . ?
H16A C16 H16B 107.8 . . ?
C16 C17 H17A 109.5 . . ?
C16 C17 H17B 109.5 . . ?
H17A C17 H17B 109.5 . . ?
C16 C17 H17C 109.5 . . ?
H17A C17 H17C 109.5 . . ?
H17B C17 H17C 109.5 . . ?
C19 C18 C23 117.5(4) . . ?
C19 C18 C14 121.6(4) . . ?
C23 C18 C14 120.8(3) . . ?
C18 C19 C20 121.7(4) . . ?
C18 C19 H19 119.2 . . ?
C20 C19 H19 119.2 . . ?
C21 C20 C19 118.7(4) . . ?
C21 C20 H20 120.7 . . ?
C19 C20 H20 120.7 . . ?
C22 C21 C20 121.5(4) . . ?
C22 C21 Cl1 119.7(4) . . ?
C20 C21 Cl1 118.8(4) . . ?
C21 C22 C23 119.0(4) . . ?
C21 C22 H22 120.5 . . ?
C23 C22 H22 120.5 . . ?
C18 C23 C22 121.6(4) . . ?
C18 C23 H23 119.2 . . ?
C22 C23 H23 119.2 . . ?

loop_
_geom_bond_atom_site_label_1
_geom_bond_atom_site_label_2
_geom_bond_distance
_geom_bond_site_symmetry_2
_geom_bond_publ_flag
Cl1 C21 1.739(4) . ?
O1 C1 1.263(5) . ?
N1 C11 1.320(5) . ?
N1 C12 1.397(5) . ?
N1 H1 0.8600 . ?
N2 C12 1.330(5) . ?
N2 C13 1.344(5) . ?
N3 C13 1.346(5) . ?
N3 H3A 0.8600 . ?
N3 H3B 0.8600 . ?
N4 C12 1.316(5) . ?
N4 C15 1.358(5) . ?
C1 C10 1.440(6) . ?
C1 C2 1.458(5) . ?
C2 C3 1.332(6) . ?
C2 H2 0.9300 . ?
C3 C4 1.433(6) . ?
C3 H3 0.9300 . ?
C4 C5 1.404(6) . ?
C4 C9 1.416(5) . ?
C5 C6 1.362(7) . ?
C5 H5 0.9300 . ?
C6 C7 1.389(6) . ?
C6 H6 0.9300 . ?
C7 C8 1.366(6) . ?
C7 H7 0.9300 . ?
C8 C9 1.401(6) . ?
C8 H8 0.9300 . ?
C9 C10 1.461(5) . ?
C10 C11 1.379(5) . ?
C11 H11 0.9300 . ?
C13 C14 1.419(5) . ?
C14 C15 1.387(5) . ?
C14 C18 1.501(5) . ?
C15 C16 1.495(5) . ?
C16 C17 1.506(6) . ?
C16 H16A 0.9700 . ?
C16 H16B 0.9700 . ?
C17 H17A 0.9600 . ?
C17 H17B 0.9600 . ?
C17 H17C 0.9600 . ?
C18 C19 1.375(5) . ?
C18 C23 1.383(6) . ?
C19 C20 1.389(6) . ?
C19 H19 0.9300 . ?
C20 C21 1.371(6) . ?
C20 H20 0.9300 . ?
C21 C22 1.354(6) . ?
C22 C23 1.388(6) . ?
C22 H22 0.9300 . ?
C23 H23 0.9300 . ?

loop_
_geom_hbond_atom_site_label_D
_geom_hbond_atom_site_label_H
_geom_hbond_atom_site_label_A
_geom_hbond_distance_DH
_geom_hbond_distance_HA
_geom_hbond_distance_DA
_geom_hbond_angle_DHA
_geom_hbond_site_symmetry_A
_geom_hbond_publ_flag
N1 H1 O1 0.86 1.86 2.557(4) 136.6 . yes
N3 H3A N2 0.86 2.19 3.037(5) 170.8 2_865 yes
N3 H3B O1 0.86 2.38 3.003(5) 129.2 2_865 yes
